data_7159006
loop_
_publ_author_name
'Yoshimura, Yuki'
'Tanaka, Yudai'
'Kobayashi, Ryota'
'Niikura, Kohei'
'Kawasaki, Tsuneomi'

_publ_section_title
;
 Asymmetric Strecker reaction at the solid/solid interface.
;
_journal_issue 3
_journal_name_full 'Organic &amp; biomolecular chemistry'
_journal_page_first 520
_journal_page_last 524
_journal_paper_doi 10.1039/d2ob01802k
_journal_volume 21
_journal_year 2023
_chemical_absolute_configuration 'CHOOSE rm ad rmad syn or unk'
_chemical_formula_moiety 'C9 H9 N O'
_chemical_formula_sum 'C9 H9 N O'
_chemical_formula_weight 147.18
_chemical_name_systematic 'p-tolualdehyde cyanohydrin'
_space_group_crystal_system orthorhombic
_space_group_IT_number 19
_space_group_name_Hall 'P 2ac 2ab'
_space_group_name_H-M_alt 'P 21 21 21'
_atom_sites_solution_hydrogens geom
_atom_sites_solution_primary direct
_atom_sites_solution_secondary difmap
_audit_update_record
;
2022-09-02 deposited with the CCDC.	2022-11-15 downloaded from the CCDC.
;
_cell_angle_alpha 90.0000
_cell_angle_beta 90.0000
_cell_angle_gamma 90.0000
_cell_formula_units_Z 8
_cell_length_a 7.99688(14)
_cell_length_b 10.47544(19)
_cell_length_c 18.8109(3)
_cell_measurement_reflns_used 18079
_cell_measurement_temperature 123
_cell_measurement_theta_max 68.25
_cell_measurement_theta_min 4.22
_cell_volume 1575.80(5)
_computing_cell_refinement 'RAPID AUTO'
_computing_data_collection 'RAPID AUTO (Rigaku, ????)'
_computing_data_reduction 'RAPID AUTO'
_computing_molecular_graphics 'CrystalStructure 4.1.1'
_computing_publication_material 'CrystalStructure 4.1.1 (Rigaku, 2015)'
_computing_structure_refinement 'SHELXL Version 2014/7 (Sheldrick, 2008)'
_computing_structure_solution 'SIR2011 (Burla, et al., 2012)'
_diffrn_ambient_temperature 123
_diffrn_detector_area_resol_mean 10.000
_diffrn_measured_fraction_theta_full 1.000
_diffrn_measured_fraction_theta_max 0.999
_diffrn_measurement_device_type 'Rigaku R-AXIS RAPID'
_diffrn_measurement_method \w
_diffrn_radiation_type 'Cu K\a'
_diffrn_radiation_wavelength 1.54187
_diffrn_reflns_av_R_equivalents 0.0376
_diffrn_reflns_Laue_measured_fraction_full 1.000
_diffrn_reflns_Laue_measured_fraction_max 0.999
_diffrn_reflns_limit_h_max 9
_diffrn_reflns_limit_h_min -9
_diffrn_reflns_limit_k_max 12
_diffrn_reflns_limit_k_min -12
_diffrn_reflns_limit_l_max 22
_diffrn_reflns_limit_l_min -22
_diffrn_reflns_number 17671
_diffrn_reflns_point_group_measured_fraction_full 0.999
_diffrn_reflns_point_group_measured_fraction_max 0.998
_diffrn_reflns_theta_full 67.687
_diffrn_reflns_theta_max 68.247
_diffrn_reflns_theta_min 4.702
_diffrn_standards_number 0
_exptl_absorpt_coefficient_mu 0.657
_exptl_absorpt_correction_T_max 0.720
_exptl_absorpt_correction_T_min 0.545
_exptl_absorpt_correction_type multi-scan
_exptl_absorpt_process_details 'ABSCOR (Rigaku, 1995)'
_exptl_crystal_colour colorless
_exptl_crystal_density_diffrn 1.241
_exptl_crystal_density_method 'not measured'
_exptl_crystal_description block
_exptl_crystal_F_000 624.00
_exptl_crystal_recrystallization_method 'Re-crystallisation from solvent'
_exptl_crystal_size_max 0.800
_exptl_crystal_size_mid 0.600
_exptl_crystal_size_min 0.500
_refine_diff_density_max 0.33
_refine_diff_density_min -0.31
_refine_ls_abs_structure_details
;
 Flack x determined using 1187 quotients [(I+)-(I-)]/[(I+)+(I-)]
 (Parsons, Flack and Wagner, Acta Cryst. B69 (2013) 249-259).
;
_refine_ls_abs_structure_Flack 0.08(5)
_refine_ls_extinction_method none
_refine_ls_goodness_of_fit_ref 1.110
_refine_ls_hydrogen_treatment constr
_refine_ls_number_parameters 199
_refine_ls_number_reflns 2881
_refine_ls_number_restraints 0
_refine_ls_R_factor_all 0.0412
_refine_ls_R_factor_gt 0.0408
_refine_ls_shift/su_max 0.000
_refine_ls_structure_factor_coef Fsqd
_refine_ls_weighting_details 'w = 1/[\s^2^(Fo^2^)+(0.0736P)^2^+0.4379P] where P=(Fo^2^+2Fc^2^)/3'
_refine_ls_weighting_scheme calc
_refine_ls_wR_factor_gt 0.1163
_refine_ls_wR_factor_ref 0.1166
_reflns_Friedel_coverage 0.719
_reflns_Friedel_fraction_full 0.998
_reflns_Friedel_fraction_max 0.996
_reflns_number_gt 2853
_reflns_number_total 2881
_reflns_threshold_expression F^2^>2.0\s(F^2^)
_cod_data_source_file d2ob01802k2.cif
_cod_data_source_block cyanohydrin30
_cod_depositor_comments 'Adding full bibliography for 7159004--7159006.cif.'
_cod_original_cell_volume 1575.81(5)
_cod_database_code 7159006

loop_
_space_group_symop_id
_space_group_symop_operation_xyz
1 +X,+Y,+Z
2 1/2-X,-Y,1/2+Z
3 1/2+X,1/2-Y,-Z
4 -X,1/2+Y,1/2-Z

loop_
_atom_site_label
_atom_site_type_symbol
_atom_site_fract_x
_atom_site_fract_y
_atom_site_fract_z
_atom_site_U_iso_or_equiv
_atom_site_adp_type
_atom_site_occupancy
_atom_site_site_symmetry_order
_atom_site_calc_flag
_atom_site_refinement_flags_posn
_atom_site_refinement_flags_adp
_atom_site_refinement_flags_occupancy
_atom_site_disorder_assembly
_atom_site_disorder_group
O1 O 0.1301(2) 0.56883(15) 0.22140(9) 0.0249(4) Uani 1 1 d . . . . .
H1 H 0.1709 0.6407 0.2117 0.030 Uiso 1 1 calc R U . . .
O20 O 0.2666(2) 0.32529(16) 0.23058(9) 0.0266(4) Uani 1 1 d . . . . .
H20 H 0.2456 0.4038 0.2323 0.032 Uiso 1 1 calc R U . . .
N22 N -0.1507(3) 0.3374(2) 0.23521(12) 0.0293(5) Uani 1 1 d . . . . .
N23 N 0.5024(3) 0.0669(2) 0.22068(13) 0.0369(6) Uani 1 1 d . . . . .
C2 C 0.4229(3) 0.3352(2) 0.11854(12) 0.0193(5) Uani 1 1 d . . . . .
C3 C 0.5055(3) 0.4417(2) 0.09299(12) 0.0223(5) Uani 1 1 d . . . . .
H3 H 0.5662 0.4947 0.1248 0.027 Uiso 1 1 calc R U . . .
C5 C -0.0048(3) 0.5151(2) 0.07164(13) 0.0237(5) Uani 1 1 d . . . . .
H5 H 0.0540 0.4400 0.0848 0.028 Uiso 1 1 calc R U . . .
C6 C 0.5006(3) 0.4717(2) 0.02109(13) 0.0256(5) Uani 1 1 d . . . . .
H6 H 0.5580 0.5452 0.0044 0.031 Uiso 1 1 calc R U . . .
C7 C 0.3284(3) 0.2895(2) -0.00072(13) 0.0269(5) Uani 1 1 d . . . . .
H7 H 0.2664 0.2373 -0.0325 0.032 Uiso 1 1 calc R U . . .
C8 C -0.1768(3) 0.7336(2) 0.03235(14) 0.0272(5) Uani 1 1 d . . . . .
H8 H -0.2364 0.8085 0.0193 0.033 Uiso 1 1 calc R U . . .
C9 C -0.0260(3) 0.5455(2) 0.00028(13) 0.0259(5) Uani 1 1 d . . . . .
H9 H 0.0191 0.4905 -0.0350 0.031 Uiso 1 1 calc R U . . .
C10 C -0.0703(3) 0.5953(2) 0.12377(12) 0.0198(5) Uani 1 1 d . . . . .
C11 C 0.3338(3) 0.2588(2) 0.07117(13) 0.0242(5) Uani 1 1 d . . . . .
H11 H 0.2764 0.1855 0.0881 0.029 Uiso 1 1 calc R U . . .
C12 C -0.1563(3) 0.7049(2) 0.10380(13) 0.0241(5) Uani 1 1 d . . . . .
H12 H -0.2009 0.7601 0.1391 0.029 Uiso 1 1 calc R U . . .
C13 C 0.4243(3) 0.3061(2) 0.19745(12) 0.0207(5) Uani 1 1 d . . . . .
H13 H 0.5091 0.3619 0.2211 0.025 Uiso 1 1 calc R U . . .
C14 C 0.4132(3) 0.3961(2) -0.02668(13) 0.0260(5) Uani 1 1 d . . . . .
C15 C -0.1121(3) 0.6552(2) -0.02048(13) 0.0258(5) Uani 1 1 d . . . . .
C16 C -0.1043(3) 0.4374(2) 0.22076(12) 0.0230(5) Uani 1 1 d . . . . .
C17 C 0.4679(3) 0.1708(2) 0.21081(12) 0.0244(5) Uani 1 1 d . . . . .
C18 C 0.4088(4) 0.4278(3) -0.10481(13) 0.0380(7) Uani 1 1 d . . . . .
H18A H 0.3415 0.3641 -0.1300 0.046 Uiso 1 1 calc R U . . .
H18B H 0.3592 0.5126 -0.1114 0.046 Uiso 1 1 calc R U . . .
H18C H 0.5229 0.4276 -0.1238 0.046 Uiso 1 1 calc R U . . .
C19 C -0.1363(4) 0.6870(3) -0.09774(14) 0.0383(7) Uani 1 1 d . . . . .
H19A H -0.0826 0.6216 -0.1271 0.046 Uiso 1 1 calc R U . . .
H19B H -0.2561 0.6900 -0.1086 0.046 Uiso 1 1 calc R U . . .
H19C H -0.0859 0.7704 -0.1079 0.046 Uiso 1 1 calc R U . . .
C21 C -0.0424(3) 0.5669(2) 0.20206(12) 0.0215(5) Uani 1 1 d . . . . .
H21 H -0.1038 0.6316 0.2312 0.026 Uiso 1 1 calc R U . . .

loop_
_atom_site_aniso_label
_atom_site_aniso_U_11
_atom_site_aniso_U_22
_atom_site_aniso_U_33
_atom_site_aniso_U_23
_atom_site_aniso_U_13
_atom_site_aniso_U_12
O1 0.0241(9) 0.0192(8) 0.0312(9) -0.0013(7) -0.0047(7) -0.0015(6)
O20 0.0251(8) 0.0201(8) 0.0348(9) 0.0031(7) 0.0098(7) 0.0035(7)
N22 0.0276(11) 0.0246(12) 0.0358(11) 0.0046(9) 0.0012(9) -0.0023(9)
N23 0.0433(13) 0.0244(12) 0.0429(12) 0.0090(10) -0.0024(11) 0.0058(10)
C2 0.0169(10) 0.0161(10) 0.0249(11) -0.0012(9) 0.0001(9) 0.0033(9)
C3 0.0206(11) 0.0200(11) 0.0265(11) -0.0006(9) -0.0023(9) -0.0013(9)
C5 0.0235(11) 0.0183(11) 0.0293(12) -0.0016(9) -0.0002(10) 0.0024(9)
C6 0.0258(12) 0.0213(11) 0.0296(12) 0.0042(10) 0.0025(10) -0.0030(10)
C7 0.0301(13) 0.0218(12) 0.0287(12) -0.0068(10) -0.0064(10) 0.0008(10)
C8 0.0248(12) 0.0213(12) 0.0356(13) 0.0036(10) -0.0030(10) 0.0030(10)
C9 0.0268(12) 0.0235(12) 0.0275(12) -0.0052(9) 0.0030(10) -0.0035(10)
C10 0.0173(10) 0.0176(11) 0.0244(11) 0.0003(9) 0.0005(9) -0.0033(9)
C11 0.0247(11) 0.0162(11) 0.0317(12) -0.0016(9) -0.0001(10) -0.0026(9)
C12 0.0233(11) 0.0193(11) 0.0297(12) -0.0017(9) 0.0019(10) 0.0012(10)
C13 0.0195(11) 0.0163(11) 0.0262(11) -0.0009(9) 0.0011(9) 0.0012(9)
C14 0.0275(12) 0.0255(12) 0.0251(11) -0.0013(9) 0.0002(10) 0.0080(10)
C15 0.0232(11) 0.0265(12) 0.0278(12) 0.0010(10) -0.0036(10) -0.0055(10)
C16 0.0208(11) 0.0248(12) 0.0233(11) 0.0010(9) 0.0010(9) 0.0030(9)
C17 0.0234(11) 0.0242(13) 0.0258(11) 0.0030(9) -0.0004(9) 0.0011(10)
C18 0.0482(17) 0.0399(15) 0.0258(13) 0.0001(12) -0.0032(12) 0.0025(13)
C19 0.0453(16) 0.0413(16) 0.0284(13) 0.0042(12) -0.0051(12) -0.0014(14)
C21 0.0220(11) 0.0181(11) 0.0244(11) -0.0012(8) 0.0013(9) 0.0037(9)

loop_
_atom_type_symbol
_atom_type_description
_atom_type_scat_dispersion_real
_atom_type_scat_dispersion_imag
_atom_type_scat_source
C C 0.0181 0.0091
;
International Tables for Crystallography
(Vol. C, Tables 4.2.6.8 and 6.1.1.4)
;
H H 0.0000 0.0000
;
International Tables for Crystallography
(Vol. C, Table 6.1.1.4)
;
O O 0.0492 0.0322
;
International Tables for Crystallography
(Vol. C, Tables 4.2.6.8 and 6.1.1.4)
;
N N 0.0311 0.0180
;
International Tables for Crystallography
(Vol. C, Tables 4.2.6.8 and 6.1.1.4)
;

loop_
_geom_angle_atom_site_label_1
_geom_angle_atom_site_label_2
_geom_angle_atom_site_label_3
_geom_angle
_geom_angle_site_symmetry_1
_geom_angle_site_symmetry_3
_geom_angle_publ_flag
C21 O1 H1 109.5 . . ?
C13 O20 H20 109.5 . . ?
C3 C2 C11 119.0(2) . . ?
C3 C2 C13 120.0(2) . . ?
C11 C2 C13 120.9(2) . . ?
C2 C3 C6 120.5(2) . . ?
C2 C3 H3 119.7 . . ?
C6 C3 H3 119.7 . . ?
C9 C5 C10 119.7(2) . . ?
C9 C5 H5 120.1 . . ?
C10 C5 H5 120.1 . . ?
C14 C6 C3 121.0(2) . . ?
C14 C6 H6 119.5 . . ?
C3 C6 H6 119.5 . . ?
C11 C7 C14 120.7(2) . . ?
C11 C7 H7 119.7 . . ?
C14 C7 H7 119.7 . . ?
C12 C8 C15 121.4(2) . . ?
C12 C8 H8 119.3 . . ?
C15 C8 H8 119.3 . . ?
C5 C9 C15 121.2(2) . . ?
C5 C9 H9 119.4 . . ?
C15 C9 H9 119.4 . . ?
C12 C10 C5 119.6(2) . . ?
C12 C10 C21 119.8(2) . . ?
C5 C10 C21 120.6(2) . . ?
C7 C11 C2 120.3(2) . . ?
C7 C11 H11 119.8 . . ?
C2 C11 H11 119.8 . . ?
C8 C12 C10 120.0(2) . . ?
C8 C12 H12 120.0 . . ?
C10 C12 H12 120.0 . . ?
O20 C13 C17 105.67(19) . . ?
O20 C13 C2 113.25(18) . . ?
C17 C13 C2 111.14(19) . . ?
O20 C13 H13 108.9 . . ?
C17 C13 H13 108.9 . . ?
C2 C13 H13 108.9 . . ?
C6 C14 C7 118.4(2) . . ?
C6 C14 C18 121.1(2) . . ?
C7 C14 C18 120.5(2) . . ?
C8 C15 C9 118.1(2) . . ?
C8 C15 C19 120.8(2) . . ?
C9 C15 C19 121.1(2) . . ?
N22 C16 C21 179.5(3) . . ?
N23 C17 C13 179.5(3) . . ?
C14 C18 H18A 109.5 . . ?
C14 C18 H18B 109.5 . . ?
H18A C18 H18B 109.5 . . ?
C14 C18 H18C 109.5 . . ?
H18A C18 H18C 109.5 . . ?
H18B C18 H18C 109.5 . . ?
C15 C19 H19A 109.5 . . ?
C15 C19 H19B 109.5 . . ?
H19A C19 H19B 109.5 . . ?
C15 C19 H19C 109.5 . . ?
H19A C19 H19C 109.5 . . ?
H19B C19 H19C 109.5 . . ?
O1 C21 C16 105.95(18) . . ?
O1 C21 C10 112.75(18) . . ?
C16 C21 C10 111.06(19) . . ?
O1 C21 H21 109.0 . . ?
C16 C21 H21 109.0 . . ?
C10 C21 H21 109.0 . . ?

loop_
_geom_bond_atom_site_label_1
_geom_bond_atom_site_label_2
_geom_bond_distance
_geom_bond_site_symmetry_2
_geom_bond_publ_flag
O1 C21 1.426(3) . ?
O1 H1 0.8400 . ?
O20 C13 1.421(3) . ?
O20 H20 0.8400 . ?
N22 C16 1.144(3) . ?
N23 C17 1.138(3) . ?
C2 C3 1.382(3) . ?
C2 C11 1.394(3) . ?
C2 C13 1.515(3) . ?
C3 C6 1.389(3) . ?
C3 H3 0.9500 . ?
C5 C9 1.390(3) . ?
C5 C10 1.393(3) . ?
C5 H5 0.9500 . ?
C6 C14 1.387(4) . ?
C6 H6 0.9500 . ?
C7 C11 1.391(4) . ?
C7 C14 1.394(4) . ?
C7 H7 0.9500 . ?
C8 C12 1.387(3) . ?
C8 C15 1.389(4) . ?
C8 H8 0.9500 . ?
C9 C15 1.396(4) . ?
C9 H9 0.9500 . ?
C10 C12 1.389(3) . ?
C10 C21 1.519(3) . ?
C11 H11 0.9500 . ?
C12 H12 0.9500 . ?
C13 C17 1.481(3) . ?
C13 H13 1.0000 . ?
C14 C18 1.507(3) . ?
C15 C19 1.504(3) . ?
C16 C21 1.486(3) . ?
C18 H18A 0.9800 . ?
C18 H18B 0.9800 . ?
C18 H18C 0.9800 . ?
C19 H19A 0.9800 . ?
C19 H19B 0.9800 . ?
C19 H19C 0.9800 . ?
C21 H21 1.0000 . ?

loop_
_geom_torsion_atom_site_label_1
_geom_torsion_atom_site_label_2
_geom_torsion_atom_site_label_3
_geom_torsion_atom_site_label_4
_geom_torsion
_geom_torsion_site_symmetry_1
_geom_torsion_site_symmetry_2
_geom_torsion_site_symmetry_3
_geom_torsion_site_symmetry_4
_geom_torsion_publ_flag
C11 C2 C3 C6 -0.3(3) . . . . ?
C13 C2 C3 C6 -177.9(2) . . . . ?
C2 C3 C6 C14 -0.1(4) . . . . ?
C10 C5 C9 C15 -0.1(4) . . . . ?
C9 C5 C10 C12 0.0(3) . . . . ?
C9 C5 C10 C21 -177.4(2) . . . . ?
C14 C7 C11 C2 0.7(4) . . . . ?
C3 C2 C11 C7 0.0(3) . . . . ?
C13 C2 C11 C7 177.5(2) . . . . ?
C15 C8 C12 C10 -0.4(4) . . . . ?
C5 C10 C12 C8 0.2(3) . . . . ?
C21 C10 C12 C8 177.7(2) . . . . ?
C3 C2 C13 O20 109.5(2) . . . . ?
C11 C2 C13 O20 -68.0(3) . . . . ?
C3 C2 C13 C17 -131.8(2) . . . . ?
C11 C2 C13 C17 50.8(3) . . . . ?
C3 C6 C14 C7 0.7(4) . . . . ?
C3 C6 C14 C18 -179.5(2) . . . . ?
C11 C7 C14 C6 -1.0(4) . . . . ?
C11 C7 C14 C18 179.2(2) . . . . ?
C12 C8 C15 C9 0.3(4) . . . . ?
C12 C8 C15 C19 179.6(2) . . . . ?
C5 C9 C15 C8 -0.1(4) . . . . ?
C5 C9 C15 C19 -179.4(2) . . . . ?
C12 C10 C21 O1 -115.4(2) . . . . ?
C5 C10 C21 O1 62.1(3) . . . . ?
C12 C10 C21 C16 125.9(2) . . . . ?
C5 C10 C21 C16 -56.7(3) . . . . ?
